data_1508834
loop_
_publ_author_name
'El Aziz, Youssef'
'Bassindale, Alan R.'
'Taylor, Peter G.'
'Stephenson, Richard A.'
'Hursthouse, Michael B.'
'Harrington, Ross W.'
'Clegg, William'

_publ_section_title
;
 X-ray Crystal Structures, Packing Behavior, and Thermal Stability Studies
 of a Homologous Series ofn-Alkyl-Substituted Polyhedral Oligomeric
 Silsesquioxanes
;
_journal_issue 3
_journal_name_full Macromolecules
_journal_page_first 988
_journal_paper_doi 10.1021/ma302229v
_journal_volume 46
_journal_year 2013
_chemical_formula_moiety 'C32 H72 O12 Si8'
_chemical_formula_sum 'C32 H72 O12 Si8'
_chemical_formula_weight 873.62
_chemical_name_systematic
; 
 ? 
;
_space_group_IT_number 2
_symmetry_cell_setting triclinic
_symmetry_space_group_name_Hall '-P 1'
_symmetry_space_group_name_H-M 'P -1'
_atom_sites_solution_hydrogens geom
_atom_sites_solution_primary direct
_atom_sites_solution_secondary difmap
_audit_creation_method SHELXL-97
_cell_angle_alpha 75.877(6)
_cell_angle_beta 80.373(4)
_cell_angle_gamma 80.569(5)
_cell_formula_units_Z 1
_cell_length_a 9.5947(9)
_cell_length_b 9.6312(8)
_cell_length_c 13.6739(13)
_cell_measurement_reflns_used 55641
_cell_measurement_temperature 120(2)
_cell_measurement_theta_max 27.48
_cell_measurement_theta_min 2.91
_cell_volume 1198.09(19)
_computing_cell_refinement 'DENZO (Otwinowski & Minor, 1997) & COLLECT (Hooft, R.W.W., 1998)'
_computing_data_collection 'COLLECT (Hooft, R.W.W., 1998)'
_computing_data_reduction 'DENZO (Otwinowski & Minor, 1997) & COLLECT (Hooft, R.W.W., 1998)'
_computing_structure_refinement 'SHELXL-97 (Sheldrick, 1997)'
_computing_structure_solution 'SHELXS-97 (Sheldrick, 1990)'
_diffrn_ambient_temperature 120(2)
_diffrn_detector_area_resol_mean 9.091
_diffrn_measured_fraction_theta_full 0.994
_diffrn_measured_fraction_theta_max 0.994
_diffrn_measurement_device_type 'Bruker-Nonius Roper CCD'
_diffrn_measurement_method '\f & \w scans'
_diffrn_radiation_monochromator graphite
_diffrn_radiation_source 'Bruker-Nonius FR591 rotating anode'
_diffrn_radiation_type MoK\a
_diffrn_radiation_wavelength 0.71073
_diffrn_reflns_av_R_equivalents 0.0877
_diffrn_reflns_av_sigmaI/netI 0.0914
_diffrn_reflns_limit_h_max 12
_diffrn_reflns_limit_h_min -12
_diffrn_reflns_limit_k_max 11
_diffrn_reflns_limit_k_min -12
_diffrn_reflns_limit_l_max 17
_diffrn_reflns_limit_l_min -17
_diffrn_reflns_number 23850
_diffrn_reflns_theta_full 27.48
_diffrn_reflns_theta_max 27.48
_diffrn_reflns_theta_min 2.96
_exptl_absorpt_coefficient_mu 0.274
_exptl_absorpt_correction_T_max 0.986
_exptl_absorpt_correction_T_min 0.947
_exptl_absorpt_correction_type multi-scan
_exptl_absorpt_process_details 'SADABS 2007/2 (Sheldrick, G.M., 2007)'
_exptl_crystal_colour colourless
_exptl_crystal_density_diffrn 1.211
_exptl_crystal_density_method 'not measured'
_exptl_crystal_description fragment
_exptl_crystal_F_000 472
_exptl_crystal_size_max 0.20
_exptl_crystal_size_mid 0.08
_exptl_crystal_size_min 0.05
_refine_diff_density_max 0.341
_refine_diff_density_min -0.456
_refine_diff_density_rms 0.075
_refine_ls_extinction_method none
_refine_ls_goodness_of_fit_ref 1.022
_refine_ls_hydrogen_treatment constr
_refine_ls_matrix_type full
_refine_ls_number_parameters 239
_refine_ls_number_reflns 5466
_refine_ls_number_restraints 0
_refine_ls_restrained_S_all 1.022
_refine_ls_R_factor_all 0.1123
_refine_ls_R_factor_gt 0.0599
_refine_ls_shift/su_max 0.001
_refine_ls_shift/su_mean 0.000
_refine_ls_structure_factor_coef Fsqd
_refine_ls_weighting_details 'calc w=1/[\s^2^(Fo^2^)+(0.0507P)^2^+0.7067P] where P=(Fo^2^+2Fc^2^)/3'
_refine_ls_weighting_scheme calc
_refine_ls_wR_factor_gt 0.1185
_refine_ls_wR_factor_ref 0.1372
_reflns_number_gt 3474
_reflns_number_total 5466
_reflns_threshold_expression I>2\s(I)
_cod_data_source_file ma302229v_si_001.cif
_cod_data_source_block 2008src1201_4
_cod_database_code 1508834

loop_
_symmetry_equiv_pos_as_xyz
'x, y, z'
'-x, -y, -z'

loop_
_atom_site_label
_atom_site_type_symbol
_atom_site_fract_x
_atom_site_fract_y
_atom_site_fract_z
_atom_site_U_iso_or_equiv
_atom_site_adp_type
_atom_site_occupancy
_atom_site_symmetry_multiplicity
_atom_site_calc_flag
_atom_site_refinement_flags
Si1 Si 0.84854(9) 0.93270(8) 0.18678(6) 0.0227(2) Uani 1 1 d .
Si2 Si 0.91438(9) 1.24323(8) 0.07131(6) 0.0229(2) Uani 1 1 d .
Si3 Si 1.23349(9) 1.11920(8) 0.00861(6) 0.0231(2) Uani 1 1 d .
Si4 Si 1.16794(9) 0.80853(8) 0.12424(6) 0.0230(2) Uani 1 1 d .
O1 O 0.8544(2) 1.1051(2) 0.15139(15) 0.0287(5) Uani 1 1 d .
O2 O 1.0859(2) 1.2097(2) 0.04760(16) 0.0297(5) Uani 1 1 d .
O3 O 1.2414(2) 0.9547(2) 0.07515(16) 0.0292(5) Uani 1 1 d .
O4 O 1.0105(2) 0.8512(2) 0.18181(15) 0.0276(5) Uani 1 1 d .
O5 O 0.7653(2) 0.8830(2) 0.11007(15) 0.0275(5) Uani 1 1 d .
O6 O 0.8471(2) 1.2690(2) -0.03394(15) 0.0268(5) Uani 1 1 d .
C1 C 0.7537(3) 0.8889(3) 0.3169(2) 0.0260(7) Uani 1 1 d .
H1A H 0.6578 0.9456 0.3184 0.031 Uiso 1 1 calc R
H1B H 0.7409 0.7854 0.3344 0.031 Uiso 1 1 calc R
C2 C 0.8296(3) 0.9192(3) 0.3978(2) 0.0303(7) Uani 1 1 d .
H2A H 0.9268 0.8652 0.3947 0.036 Uiso 1 1 calc R
H2B H 0.8393 1.0233 0.3817 0.036 Uiso 1 1 calc R
C3 C 0.7531(4) 0.8779(4) 0.5058(2) 0.0376(8) Uani 1 1 d .
H3A H 0.7423 0.7739 0.5221 0.045 Uiso 1 1 calc R
H3B H 0.6565 0.9331 0.5097 0.045 Uiso 1 1 calc R
C4 C 0.8335(4) 0.9080(4) 0.5844(3) 0.0456(9) Uani 1 1 d .
H4A H 0.9287 0.8523 0.5816 0.068 Uiso 1 1 calc R
H4B H 0.7810 0.8796 0.6525 0.068 Uiso 1 1 calc R
H4C H 0.8424 1.0112 0.5695 0.068 Uiso 1 1 calc R
C11 C 0.8681(3) 1.4023(3) 0.1279(2) 0.0263(7) Uani 1 1 d .
H11A H 0.9099 1.4850 0.0807 0.032 Uiso 1 1 calc R
H11B H 0.7632 1.4277 0.1365 0.032 Uiso 1 1 calc R
C12 C 0.9212(3) 1.3778(3) 0.2318(2) 0.0310(7) Uani 1 1 d .
H12A H 0.8828 1.2922 0.2778 0.037 Uiso 1 1 calc R
H12B H 1.0264 1.3563 0.2225 0.037 Uiso 1 1 calc R
C13 C 0.8789(4) 1.5052(3) 0.2824(2) 0.0372(8) Uani 1 1 d .
H13A H 0.7737 1.5223 0.2963 0.045 Uiso 1 1 calc R
H13B H 0.9113 1.5924 0.2345 0.045 Uiso 1 1 calc R
C14 C 0.9403(4) 1.4846(4) 0.3815(3) 0.0459(9) Uani 1 1 d .
H14A H 0.9054 1.4011 0.4307 0.069 Uiso 1 1 calc R
H14B H 0.9104 1.5713 0.4091 0.069 Uiso 1 1 calc R
H14C H 1.0446 1.4683 0.3685 0.069 Uiso 1 1 calc R
C21 C 1.3834(3) 1.2061(3) 0.0235(2) 0.0284(7) Uani 1 1 d .
H21A H 1.4739 1.1524 -0.0016 0.034 Uiso 1 1 calc R
H21B H 1.3765 1.3057 -0.0186 0.034 Uiso 1 1 calc R
C22 C 1.3859(4) 1.2111(4) 0.1352(2) 0.0347(8) Uani 1 1 d .
H22A H 1.2899 1.2509 0.1633 0.042 Uiso 1 1 calc R
H22B H 1.4068 1.1113 0.1751 0.042 Uiso 1 1 calc R
C23 C 1.4933(4) 1.3002(4) 0.1493(3) 0.0428(9) Uani 1 1 d .
H23A H 1.4696 1.4014 0.1125 0.051 Uiso 1 1 calc R
H23B H 1.5889 1.2636 0.1184 0.051 Uiso 1 1 calc R
C24 C 1.4987(4) 1.2975(4) 0.2602(3) 0.0434(9) Uani 1 1 d .
H24A H 1.4049 1.3353 0.2910 0.065 Uiso 1 1 calc R
H24B H 1.5698 1.3574 0.2645 0.065 Uiso 1 1 calc R
H24C H 1.5249 1.1979 0.2967 0.065 Uiso 1 1 calc R
C31 C 1.2787(3) 0.6857(3) 0.2151(2) 0.0267(7) Uani 1 1 d .
H31A H 1.2367 0.5943 0.2408 0.032 Uiso 1 1 calc R
H31B H 1.3749 0.6630 0.1787 0.032 Uiso 1 1 calc R
C32 C 1.2938(4) 0.7464(3) 0.3060(2) 0.0333(8) Uani 1 1 d .
H32A H 1.3344 0.8386 0.2801 0.040 Uiso 1 1 calc R
H32B H 1.1976 0.7679 0.3428 0.040 Uiso 1 1 calc R
C33 C 1.3866(4) 0.6469(4) 0.3808(3) 0.0406(9) Uani 1 1 d .
H33A H 1.4825 0.6240 0.3441 0.049 Uiso 1 1 calc R
H33B H 1.3451 0.5553 0.4080 0.049 Uiso 1 1 calc R
C34 C 1.4018(4) 0.7107(4) 0.4693(3) 0.0464(9) Uani 1 1 d .
H34A H 1.4440 0.8008 0.4431 0.070 Uiso 1 1 calc R
H34B H 1.4635 0.6420 0.5141 0.070 Uiso 1 1 calc R
H34C H 1.3076 0.7305 0.5075 0.070 Uiso 1 1 calc R

loop_
_atom_site_aniso_label
_atom_site_aniso_U_11
_atom_site_aniso_U_22
_atom_site_aniso_U_33
_atom_site_aniso_U_23
_atom_site_aniso_U_13
_atom_site_aniso_U_12
Si1 0.0248(5) 0.0213(4) 0.0213(4) -0.0047(3) -0.0014(3) -0.0030(3)
Si2 0.0246(5) 0.0216(4) 0.0225(4) -0.0058(3) -0.0023(4) -0.0027(3)
Si3 0.0220(5) 0.0245(4) 0.0231(5) -0.0062(3) -0.0025(3) -0.0031(3)
Si4 0.0236(5) 0.0224(4) 0.0223(5) -0.0047(3) -0.0035(4) -0.0013(3)
O1 0.0356(13) 0.0211(10) 0.0283(12) -0.0051(9) 0.0013(10) -0.0063(9)
O2 0.0225(12) 0.0332(12) 0.0349(13) -0.0142(10) -0.0004(9) -0.0010(9)
O3 0.0292(12) 0.0257(11) 0.0323(12) -0.0023(9) -0.0070(9) -0.0057(9)
O4 0.0231(12) 0.0312(11) 0.0246(11) -0.0045(9) -0.0017(9) 0.0032(9)
O5 0.0288(12) 0.0328(12) 0.0223(11) -0.0065(9) -0.0022(9) -0.0083(9)
O6 0.0319(12) 0.0244(11) 0.0240(11) -0.0068(8) -0.0053(9) 0.0002(9)
C1 0.0282(17) 0.0251(16) 0.0243(17) -0.0052(12) -0.0022(13) -0.0041(13)
C2 0.0349(19) 0.0303(17) 0.0245(17) -0.0055(13) 0.0001(14) -0.0059(14)
C3 0.046(2) 0.042(2) 0.0258(18) -0.0071(15) -0.0027(16) -0.0119(16)
C4 0.057(3) 0.056(2) 0.0251(19) -0.0099(16) -0.0030(17) -0.0138(19)
C11 0.0266(17) 0.0248(15) 0.0261(17) -0.0042(12) -0.0015(13) -0.0032(13)
C12 0.0328(19) 0.0286(17) 0.0321(18) -0.0111(14) -0.0030(14) -0.0002(14)
C13 0.046(2) 0.0323(18) 0.037(2) -0.0145(15) -0.0069(16) -0.0031(15)
C14 0.064(3) 0.042(2) 0.036(2) -0.0149(16) -0.0097(19) -0.0095(18)
C21 0.0287(18) 0.0264(16) 0.0313(18) -0.0085(13) -0.0042(14) -0.0038(13)
C22 0.034(2) 0.0406(19) 0.0331(19) -0.0100(15) -0.0078(15) -0.0085(15)
C23 0.037(2) 0.058(2) 0.042(2) -0.0247(18) 0.0016(17) -0.0174(17)
C24 0.043(2) 0.054(2) 0.040(2) -0.0185(17) -0.0084(17) -0.0113(18)
C31 0.0279(17) 0.0236(15) 0.0273(17) -0.0041(12) -0.0048(13) -0.0014(13)
C32 0.038(2) 0.0305(17) 0.0311(19) -0.0069(14) -0.0095(15) 0.0014(14)
C33 0.046(2) 0.0389(19) 0.037(2) -0.0079(15) -0.0158(17) 0.0061(16)
C34 0.056(3) 0.048(2) 0.039(2) -0.0096(17) -0.0242(19) 0.0007(18)

loop_
_atom_type_symbol
_atom_type_description
_atom_type_scat_dispersion_real
_atom_type_scat_dispersion_imag
_atom_type_scat_source
C C 0.0033 0.0016 'International Tables Vol C Tables 4.2.6.8 and 6.1.1.4'
H H 0.0000 0.0000 'International Tables Vol C Tables 4.2.6.8 and 6.1.1.4'
O O 0.0106 0.0060 'International Tables Vol C Tables 4.2.6.8 and 6.1.1.4'
Si Si 0.0817 0.0704 'International Tables Vol C Tables 4.2.6.8 and 6.1.1.4'

loop_
_geom_angle_atom_site_label_1
_geom_angle_atom_site_label_2
_geom_angle_atom_site_label_3
_geom_angle
_geom_angle_site_symmetry_1
_geom_angle_site_symmetry_3
O5 Si1 O1 109.34(11) . .
O5 Si1 O4 109.34(11) . .
O1 Si1 O4 108.38(11) . .
O5 Si1 C1 109.38(12) . .
O1 Si1 C1 109.65(12) . .
O4 Si1 C1 110.72(12) . .
O2 Si2 O1 108.88(11) . .
O2 Si2 O6 108.71(11) . .
O1 Si2 O6 109.17(11) . .
O2 Si2 C11 109.34(12) . .
O1 Si2 C11 109.17(12) . .
O6 Si2 C11 111.52(12) . .
O2 Si3 O3 108.84(11) . .
O2 Si3 O5 109.00(11) . 2_775
O3 Si3 O5 108.62(11) . 2_775
O2 Si3 C21 108.70(12) . .
O3 Si3 C21 110.94(12) . .
O5 Si3 C21 110.70(12) 2_775 .
O4 Si4 O3 108.85(11) . .
O4 Si4 O6 109.03(11) . 2_775
O3 Si4 O6 109.33(11) . 2_775
O4 Si4 C31 110.14(12) . .
O3 Si4 C31 109.43(12) . .
O6 Si4 C31 110.04(12) 2_775 .
Si1 O1 Si2 150.34(14) . .
Si2 O2 Si3 154.47(14) . .
Si3 O3 Si4 150.23(14) . .
Si1 O4 Si4 153.98(14) . .
Si1 O5 Si3 143.47(14) . 2_775
Si2 O6 Si4 143.18(13) . 2_775
C2 C1 Si1 114.1(2) . .
C2 C1 H1A 108.7 . .
Si1 C1 H1A 108.7 . .
C2 C1 H1B 108.7 . .
Si1 C1 H1B 108.7 . .
H1A C1 H1B 107.6 . .
C3 C2 C1 113.9(3) . .
C3 C2 H2A 108.8 . .
C1 C2 H2A 108.8 . .
C3 C2 H2B 108.8 . .
C1 C2 H2B 108.8 . .
H2A C2 H2B 107.7 . .
C2 C3 C4 112.2(3) . .
C2 C3 H3A 109.2 . .
C4 C3 H3A 109.2 . .
C2 C3 H3B 109.2 . .
C4 C3 H3B 109.2 . .
H3A C3 H3B 107.9 . .
C3 C4 H4A 109.5 . .
C3 C4 H4B 109.5 . .
H4A C4 H4B 109.5 . .
C3 C4 H4C 109.5 . .
H4A C4 H4C 109.5 . .
H4B C4 H4C 109.5 . .
C12 C11 Si2 112.9(2) . .
C12 C11 H11A 109.0 . .
Si2 C11 H11A 109.0 . .
C12 C11 H11B 109.0 . .
Si2 C11 H11B 109.0 . .
H11A C11 H11B 107.8 . .
C13 C12 C11 114.1(3) . .
C13 C12 H12A 108.7 . .
C11 C12 H12A 108.7 . .
C13 C12 H12B 108.7 . .
C11 C12 H12B 108.7 . .
H12A C12 H12B 107.6 . .
C12 C13 C14 113.9(3) . .
C12 C13 H13A 108.8 . .
C14 C13 H13A 108.8 . .
C12 C13 H13B 108.8 . .
C14 C13 H13B 108.8 . .
H13A C13 H13B 107.7 . .
C13 C14 H14A 109.5 . .
C13 C14 H14B 109.5 . .
H14A C14 H14B 109.5 . .
C13 C14 H14C 109.5 . .
H14A C14 H14C 109.5 . .
H14B C14 H14C 109.5 . .
C22 C21 Si3 112.4(2) . .
C22 C21 H21A 109.1 . .
Si3 C21 H21A 109.1 . .
C22 C21 H21B 109.1 . .
Si3 C21 H21B 109.1 . .
H21A C21 H21B 107.8 . .
C23 C22 C21 114.3(3) . .
C23 C22 H22A 108.7 . .
C21 C22 H22A 108.7 . .
C23 C22 H22B 108.7 . .
C21 C22 H22B 108.7 . .
H22A C22 H22B 107.6 . .
C22 C23 C24 113.2(3) . .
C22 C23 H23A 108.9 . .
C24 C23 H23A 108.9 . .
C22 C23 H23B 108.9 . .
C24 C23 H23B 108.9 . .
H23A C23 H23B 107.7 . .
C23 C24 H24A 109.5 . .
C23 C24 H24B 109.5 . .
H24A C24 H24B 109.5 . .
C23 C24 H24C 109.5 . .
H24A C24 H24C 109.5 . .
H24B C24 H24C 109.5 . .
C32 C31 Si4 114.1(2) . .
C32 C31 H31A 108.7 . .
Si4 C31 H31A 108.7 . .
C32 C31 H31B 108.7 . .
Si4 C31 H31B 108.7 . .
H31A C31 H31B 107.6 . .
C33 C32 C31 114.6(2) . .
C33 C32 H32A 108.6 . .
C31 C32 H32A 108.6 . .
C33 C32 H32B 108.6 . .
C31 C32 H32B 108.6 . .
H32A C32 H32B 107.6 . .
C32 C33 C34 113.5(3) . .
C32 C33 H33A 108.9 . .
C34 C33 H33A 108.9 . .
C32 C33 H33B 108.9 . .
C34 C33 H33B 108.9 . .
H33A C33 H33B 107.7 . .
C33 C34 H34A 109.5 . .
C33 C34 H34B 109.5 . .
H34A C34 H34B 109.5 . .
C33 C34 H34C 109.5 . .
H34A C34 H34C 109.5 . .
H34B C34 H34C 109.5 . .

loop_
_geom_bond_atom_site_label_1
_geom_bond_atom_site_label_2
_geom_bond_distance
_geom_bond_site_symmetry_2
Si1 O5 1.618(2) .
Si1 O1 1.620(2) .
Si1 O4 1.621(2) .
Si1 C1 1.840(3) .
Si2 O2 1.618(2) .
Si2 O1 1.621(2) .
Si2 O6 1.623(2) .
Si2 C11 1.839(3) .
Si3 O2 1.618(2) .
Si3 O3 1.620(2) .
Si3 O5 1.626(2) 2_775
Si3 C21 1.840(3) .
Si4 O4 1.621(2) .
Si4 O3 1.623(2) .
Si4 O6 1.627(2) 2_775
Si4 C31 1.839(3) .
O5 Si3 1.626(2) 2_775
O6 Si4 1.627(2) 2_775
C1 C2 1.528(4) .
C1 H1A 0.990 .
C1 H1B 0.990 .
C2 C3 1.524(4) .
C2 H2A 0.990 .
C2 H2B 0.990 .
C3 C4 1.529(4) .
C3 H3A 0.990 .
C3 H3B 0.990 .
C4 H4A 0.980 .
C4 H4B 0.980 .
C4 H4C 0.980 .
C11 C12 1.541(4) .
C11 H11A 0.990 .
C11 H11B 0.990 .
C12 C13 1.518(4) .
C12 H12A 0.990 .
C12 H12B 0.990 .
C13 C14 1.523(4) .
C13 H13A 0.990 .
C13 H13B 0.990 .
C14 H14A 0.980 .
C14 H14B 0.980 .
C14 H14C 0.980 .
C21 C22 1.544(4) .
C21 H21A 0.990 .
C21 H21B 0.990 .
C22 C23 1.507(4) .
C22 H22A 0.990 .
C22 H22B 0.990 .
C23 C24 1.521(4) .
C23 H23A 0.990 .
C23 H23B 0.990 .
C24 H24A 0.980 .
C24 H24B 0.980 .
C24 H24C 0.980 .
C31 C32 1.533(4) .
C31 H31A 0.990 .
C31 H31B 0.990 .
C32 C33 1.517(4) .
C32 H32A 0.990 .
C32 H32B 0.990 .
C33 C34 1.521(4) .
C33 H33A 0.990 .
C33 H33B 0.990 .
C34 H34A 0.980 .
C34 H34B 0.980 .
C34 H34C 0.980 .
